data_7054810
loop_
_publ_author_name
'Kahan, Rachel J.'
'Cloke, F. Geoffrey N.'
'Roe, S. Mark'
'Nief, Fran\,cois'

_publ_section_title
;
 Activation of carbon dioxide by new mixed sandwich uranium(iii) complexes
 incorporating cyclooctatetraenyl and pyrrolide, phospholide, or arsolide
 ligands
;
_journal_issue 10
_journal_name_full 'New J. Chem.'
_journal_page_first 7602
_journal_paper_doi 10.1039/C5NJ00590F
_journal_volume 39
_journal_year 2015
_chemical_compound_source 'synthesis as described'
_chemical_formula_moiety 'C38  H68  N1 O1 Si2 U1'
_chemical_formula_sum 'C38 H68 N O Si2 U'
_chemical_formula_weight 849.14
_chemical_name_systematic
;
 1.THF
;
_chemical_properties_physical 'Air-sensitive, Moisture-sensitive, Oxygen-sensitive'
_space_group_IT_number 14
_symmetry_cell_setting monoclinic
_symmetry_Int_Tables_number 14
_symmetry_space_group_name_Hall '-P 2yn'
_symmetry_space_group_name_H-M 'P 1 21/n 1'
_atom_sites_solution_hydrogens geom
_audit_conform_dict_location ftp://ftp.iucr.org/pub/cif_core.dic
_audit_conform_dict_name cif_core.dic
_audit_conform_dict_version 2.4.3
_audit_creation_date 2015-02-27T13:49:27-00:00
_audit_creation_method 'WinGX routine CIF_UPDATE'
_audit_update_record
;
2015-04-16 deposited with the CCDC.
2015-04-22 downloaded from the CCDC.
;
_cell_angle_alpha 90
_cell_angle_beta 91.366(2)
_cell_angle_gamma 90
_cell_formula_units_Z 4
_cell_length_a 11.8517(2)
_cell_length_b 14.9317(2)
_cell_length_c 22.2479(3)
_cell_measurement_reflns_used 11478
_cell_measurement_temperature 173(2)
_cell_measurement_theta_max 61.0560
_cell_measurement_theta_min 3.9570
_cell_measurement_wavelength 1.54184
_cell_volume 3936.00(10)
_computing_cell_refinement
;
CrysAlisPro, Agilent Technologies,
Version 1.171.37.31 (release 14-01-2014 CrysAlis171 .NET)
(compiled Jan 14 2014,18:38:05)
;
_computing_data_collection
;
CrysAlisPro, Agilent Technologies,
Version 1.171.37.31 (release 14-01-2014 CrysAlis171 .NET)
(compiled Jan 14 2014,18:38:05)
;
_computing_data_reduction
;
CrysAlisPro, Agilent Technologies,
Version 1.171.37.31 (release 14-01-2014 CrysAlis171 .NET)
(compiled Jan 14 2014,18:38:05)
;
_computing_molecular_graphics 'Ortep for Windows (Farrugia, 2012)'
_computing_publication_material 'WinGX publication routines (Farrugia, 2012)'
_computing_structure_refinement 'SHELXL-2013 (Sheldrick, 2013)'
_computing_structure_solution 'ShelXS (Sheldrick, 2013)'
_diffrn_ambient_temperature 173(2)
_diffrn_measured_fraction_theta_full 0.845
_diffrn_measured_fraction_theta_max 0.995
_diffrn_measurement_device_type 'Xcalibur, Eos, Gemini ultra'
_diffrn_measurement_method '/w scans'
_diffrn_radiation_probe x-ray
_diffrn_radiation_type CuK\a
_diffrn_radiation_wavelength 1.54184
_diffrn_reflns_av_R_equivalents 0.0504
_diffrn_reflns_Laue_measured_fraction_full 0.845
_diffrn_reflns_Laue_measured_fraction_max 0.995
_diffrn_reflns_limit_h_max 13
_diffrn_reflns_limit_h_min -13
_diffrn_reflns_limit_k_max 16
_diffrn_reflns_limit_k_min -16
_diffrn_reflns_limit_l_max 23
_diffrn_reflns_limit_l_min -25
_diffrn_reflns_number 21216
_diffrn_reflns_point_group_measured_fraction_full 0.845
_diffrn_reflns_point_group_measured_fraction_max 0.995
_diffrn_reflns_reduction_process
;
 Scaled and merged with Sortav
 R.H. Blessing, (1987) Cryst. Rev. 1, 3-58
 R.H. Blessing, (1989) J. Appl. Cryst. 22, 396-397
;
_diffrn_reflns_theta_full 67.684
_diffrn_reflns_theta_max 61.153
_diffrn_reflns_theta_min 3.565
_diffrn_standards_interval_count 120
_diffrn_standards_interval_time 0
_diffrn_standards_number 3
_exptl_absorpt_coefficient_mu 12.386
_exptl_absorpt_correction_T_max 1
_exptl_absorpt_correction_T_min 0.4839
_exptl_absorpt_correction_type gaussian
_exptl_absorpt_process_details
;
'CrysAlisPro, Agilent Technologies 1.171.36.32'
;
_exptl_crystal_colour brown
_exptl_crystal_density_diffrn 1.433
_exptl_crystal_density_method 'not measured'
_exptl_crystal_description needle
_exptl_crystal_F_000 1724
_exptl_crystal_recrystallization_method 'Re-crystallisation from solvent: THF'
_exptl_crystal_size_max 0.1
_exptl_crystal_size_mid 0.04
_exptl_crystal_size_min 0.02
_refine_diff_density_max 6.613
_refine_diff_density_min -2.035
_refine_diff_density_rms 0.217
_refine_ls_extinction_method none
_refine_ls_goodness_of_fit_ref 1.053
_refine_ls_hydrogen_treatment constr
_refine_ls_matrix_type full
_refine_ls_number_constraints 0
_refine_ls_number_parameters 388
_refine_ls_number_reflns 6020
_refine_ls_number_restraints 6
_refine_ls_restrained_S_all 1.054
_refine_ls_R_factor_all 0.0587
_refine_ls_R_factor_gt 0.0539
_refine_ls_shift/su_max 0.001
_refine_ls_shift/su_mean 0
_refine_ls_structure_factor_coef Fsqd
_refine_ls_weighting_details 'w=1/[\s^2^(Fo^2^)+(0.0902P)^2^+29.9826P] where P=(Fo^2^+2Fc^2^)/3'
_refine_ls_weighting_scheme calc
_refine_ls_wR_factor_gt 0.1503
_refine_ls_wR_factor_ref 0.1539
_reflns_number_gt 5389
_reflns_number_total 6020
_reflns_threshold_expression 'I > 2\s(I)'
_cod_data_source_file c5nj00590f2.cif
_cod_data_source_block 1THF
_cod_depositor_comments 'Adding full bibliography for 7054809--7054814.cif.'
_cod_original_sg_symbol_H-M P121/n1
_cod_database_code 7054810
_shelx_estimated_absorpt_t_min 0.371
_shelx_estimated_absorpt_t_max 0.79

loop_
_symmetry_equiv_pos_as_xyz
'x, y, z'
'-x+1/2, y+1/2, -z+1/2'
'-x, -y, -z'
'x-1/2, -y-1/2, z-1/2'

loop_
_atom_site_label
_atom_site_type_symbol
_atom_site_fract_x
_atom_site_fract_y
_atom_site_fract_z
_atom_site_U_iso_or_equiv
_atom_site_adp_type
_atom_site_occupancy
_atom_site_calc_flag
U1 U 0.94884(2) 0.15170(2) 0.76414(2) 0.02140(16) Uani 1 d
Si1 Si 0.7339(2) 0.17944(18) 0.60338(10) 0.0259(5) Uani 1 d
Si2 Si 0.7285(2) 0.19228(17) 0.91591(10) 0.0274(5) Uani 1 d
C2 C 0.7376(7) 0.1971(6) 0.7279(4) 0.0206(18) Uani 1 d
H2 H 0.7011 0.2481 0.7108 0.025 Uiso 1 calc
C29 C 1.1379(8) 0.0303(7) 0.7791(5) 0.035(2) Uani 1 d
C1 C 0.7770(7) 0.1392(6) 0.6821(4) 0.0214(19) Uani 1 d
C38 C 1.0764(9) 0.3806(8) 0.7811(6) 0.046(3) Uani 1 d
H38A H 1.1459 0.3473 0.7716 0.055 Uiso 1 calc
H38B H 1.0788 0.397 0.8243 0.055 Uiso 1 calc
O1 O 0.9764(6) 0.3279(5) 0.7663(3) 0.0343(16) Uani 1 d
N1 N 1.1634(7) 0.1830(6) 0.7772(4) 0.0352(19) Uani 1 d
C4 C 0.7684(8) 0.1465(5) 0.8412(4) 0.0198(19) Uani 1 d
C27 C 1.1582(11) 0.1499(9) 0.7191(5) 0.050(4) Uani 1 d
C5 C 0.8224(8) 0.0599(6) 0.8405(4) 0.026(2) Uani 1 d
H5 H 0.8421 0.0402 0.88 0.032 Uiso 1 calc
C3 C 0.7368(7) 0.2006(6) 0.7911(4) 0.0251(19) Uani 1 d
H3 H 0.7059 0.2558 0.8042 0.03 Uiso 1 calc
C8 C 0.8268(8) 0.0529(6) 0.6868(4) 0.0245(19) Uani 1 d
H8 H 0.8454 0.0292 0.6487 0.029 Uiso 1 calc
C6 C 0.8540(8) -0.0040(6) 0.7966(4) 0.0237(18) Uani 1 d
H6 H 0.8807 -0.0583 0.8141 0.028 Uiso 1 calc
C28 C 1.1409(8) 0.0549(8) 0.7190(5) 0.037(2) Uani 1 d
C21 C 0.7623(10) 0.1083(7) 0.9786(4) 0.037(2) Uani 1 d
H21 H 0.7428 0.0483 0.9613 0.045 Uiso 1 calc
C7 C 0.8551(7) -0.0057(6) 0.7338(4) 0.0250(19) Uani 1 d
H7 H 0.8821 -0.0613 0.7192 0.03 Uiso 1 calc
C37 C 1.0635(9) 0.4624(8) 0.7421(6) 0.054(3) Uani 1 d
H37A H 1.0938 0.4514 0.7017 0.065 Uiso 1 calc
H37B H 1.1036 0.5141 0.7605 0.065 Uiso 1 calc
C24 C 0.7965(10) 0.3055(7) 0.9298(4) 0.037(2) Uani 1 d
H24 H 0.7644 0.347 0.8985 0.045 Uiso 1 calc
C35 C 0.8860(9) 0.3923(7) 0.7634(5) 0.036(2) Uani 1 d
H35A H 0.8558 0.4027 0.8039 0.043 Uiso 1 calc
H35B H 0.8239 0.3704 0.7366 0.043 Uiso 1 calc
C36 C 0.9363(9) 0.4797(7) 0.7381(5) 0.039(2) Uani 1 d
H36A H 0.9107 0.4899 0.696 0.047 Uiso 1 calc
H36B H 0.9154 0.532 0.7628 0.047 Uiso 1 calc
C22 C 0.8858(11) 0.1021(8) 0.9971(5) 0.046(3) Uani 1 d
H22A H 0.9315 0.0961 0.9612 0.07 Uiso 1 calc
H22B H 0.8977 0.0498 1.0231 0.07 Uiso 1 calc
H22C H 0.9082 0.1565 1.0191 0.07 Uiso 1 calc
C25 C 0.7666(14) 0.3457(7) 0.9912(5) 0.051(3) Uani 1 d
H25A H 0.6845 0.3458 0.9954 0.077 Uiso 1 calc
H25B H 0.7951 0.4072 0.994 0.077 Uiso 1 calc
H25C H 0.8013 0.3095 1.0235 0.077 Uiso 1 calc
C9 C 0.8021(10) 0.1065(7) 0.5443(4) 0.039(2) Uani 1 d
H9 H 0.788 0.0433 0.5568 0.046 Uiso 1 calc
C30 C 1.1501(8) 0.1072(8) 0.8131(4) 0.038(3) Uani 1 d
C23 C 0.6879(13) 0.1182(9) 1.0343(5) 0.055(3) Uani 1 d
H23A H 0.6084 0.1215 1.0214 0.083 Uiso 1 calc
H23B H 0.7089 0.173 1.0561 0.083 Uiso 1 calc
H23C H 0.6993 0.0663 1.0608 0.083 Uiso 1 calc
C15 C 0.5752(10) 0.1669(9) 0.5926(5) 0.043(3) Uani 1 d
H15 H 0.5558 0.1896 0.5513 0.052 Uiso 1 calc
C26 C 0.9247(11) 0.3055(8) 0.9222(5) 0.045(3) Uani 1 d
H26A H 0.9425 0.2808 0.8828 0.067 Uiso 1 calc
H26B H 0.9604 0.2688 0.9538 0.067 Uiso 1 calc
H26C H 0.9532 0.367 0.9252 0.067 Uiso 1 calc
C31 C 1.1748(11) 0.2111(9) 0.6673(6) 0.051(3) Uani 1 d
H31A H 1.1849 0.2725 0.682 0.077 Uiso 1 calc
H31B H 1.1085 0.2085 0.6402 0.077 Uiso 1 calc
H31C H 1.2419 0.1926 0.6456 0.077 Uiso 1 calc
C32 C 1.1430(11) -0.0030(10) 0.6647(6) 0.056(3) Uani 1 d
H32A H 1.1447 0.0346 0.6287 0.083 Uiso 1 calc
H32B H 1.0754 -0.0407 0.6632 0.083 Uiso 1 calc
H32C H 1.2104 -0.041 0.6665 0.083 Uiso 1 calc
C12 C 0.7675(10) 0.3034(7) 0.5938(5) 0.041(3) Uani 1 d
H12 H 0.7256 0.3358 0.6257 0.049 Uiso 1 calc
C18 C 0.5694(9) 0.2091(8) 0.9163(5) 0.044(3) Uani 1 d
H18 H 0.5508 0.2223 0.959 0.052 Uiso 1 calc
C34 C 1.1600(11) 0.1161(9) 0.8806(5) 0.051(3) Uani 1 d
H34A H 1.1684 0.1795 0.8913 0.077 Uiso 1 calc
H34B H 1.2261 0.0827 0.8954 0.077 Uiso 1 calc
H34C H 1.0919 0.092 0.8988 0.077 Uiso 1 calc
C10 C 0.9318(13) 0.1165(10) 0.5423(6) 0.063(4) Uani 1 d
H10A H 0.9643 0.1104 0.583 0.095 Uiso 1 calc
H10B H 0.9507 0.1756 0.5262 0.095 Uiso 1 calc
H10C H 0.9626 0.0698 0.5164 0.095 Uiso 1 calc
C11 C 0.7487(15) 0.1159(10) 0.4811(5) 0.065(4) Uani 1 d
H11A H 0.6667 0.1092 0.4833 0.097 Uiso 1 calc
H11B H 0.7789 0.0694 0.4549 0.097 Uiso 1 calc
H11C H 0.7665 0.175 0.4648 0.097 Uiso 1 calc
C33 C 1.1315(10) -0.0641(8) 0.8026(6) 0.053(3) Uani 1 d
H33A H 1.1305 -0.063 0.8467 0.08 Uiso 1 calc
H33B H 1.1975 -0.0979 0.7896 0.08 Uiso 1 calc
H33C H 1.0626 -0.0928 0.7869 0.08 Uiso 1 calc
C14 C 0.7241(19) 0.3404(9) 0.5341(7) 0.081(5) Uani 1 d
H14A H 0.6444 0.3244 0.5282 0.122 Uiso 1 calc
H14B H 0.768 0.3148 0.5014 0.122 Uiso 1 calc
H14C H 0.7321 0.4057 0.534 0.122 Uiso 1 calc
C13 C 0.8906(15) 0.3271(10) 0.6033(7) 0.068(4) Uani 1 d
H13A H 0.9177 0.3034 0.6421 0.102 Uiso 1 calc
H13B H 0.8994 0.3924 0.603 0.102 Uiso 1 calc
H13C H 0.9347 0.3008 0.571 0.102 Uiso 1 calc
C17 C 0.5403(12) 0.0660(11) 0.5939(7) 0.069(4) Uani 1 d
H17A H 0.5859 0.0322 0.5656 0.104 Uiso 1 calc
H17B H 0.4603 0.0603 0.5824 0.104 Uiso 1 calc
H17C H 0.5527 0.0422 0.6345 0.104 Uiso 1 calc
C20 C 0.5219(12) 0.2884(12) 0.8791(6) 0.068(4) Uani 1 d
H20A H 0.5631 0.3432 0.8901 0.103 Uiso 1 calc
H20B H 0.4417 0.2962 0.8874 0.103 Uiso 1 calc
H20C H 0.5308 0.2761 0.8362 0.103 Uiso 1 calc
C16 C 0.5071(12) 0.2212(14) 0.6357(6) 0.080(5) Uani 1 d
H16A H 0.5308 0.284 0.6341 0.12 Uiso 1 calc
H16B H 0.5193 0.1981 0.6766 0.12 Uiso 1 calc
H16C H 0.4268 0.2167 0.6245 0.12 Uiso 1 calc
C19 C 0.5079(13) 0.1254(13) 0.9005(9) 0.082(5) Uani 1 d
H19A H 0.5392 0.0756 0.9242 0.123 Uiso 1 calc
H19B H 0.5161 0.1127 0.8576 0.123 Uiso 1 calc
H19C H 0.4277 0.1326 0.9092 0.123 Uiso 1 calc

loop_
_atom_site_aniso_label
_atom_site_aniso_U_11
_atom_site_aniso_U_22
_atom_site_aniso_U_33
_atom_site_aniso_U_23
_atom_site_aniso_U_13
_atom_site_aniso_U_12
U1 0.0189(2) 0.0209(2) 0.0243(2) -0.00035(10) 0.00005(13) 0.00023(11)
Si1 0.0305(13) 0.0262(13) 0.0210(12) -0.0016(10) -0.0008(9) -0.0010(11)
Si2 0.0326(13) 0.0292(14) 0.0205(12) -0.0005(10) 0.0032(10) 0.0036(11)
C2 0.018(4) 0.014(4) 0.029(5) -0.003(3) -0.003(3) 0.002(3)
C29 0.025(5) 0.039(6) 0.042(6) -0.002(5) 0.000(4) 0.004(4)
C1 0.007(4) 0.029(5) 0.028(5) -0.004(4) -0.002(3) 0.001(3)
C38 0.024(5) 0.041(6) 0.073(8) -0.001(6) -0.002(5) 0.001(5)
O1 0.031(4) 0.021(3) 0.051(4) -0.002(3) -0.002(3) -0.003(3)
N1 0.021(4) 0.041(5) 0.043(5) -0.010(4) -0.001(3) 0.002(4)
C4 0.024(5) 0.005(4) 0.030(5) 0.002(3) 0.000(4) -0.008(3)
C27 0.037(7) 0.098(12) 0.014(5) 0.008(5) 0.007(4) 0.006(6)
C5 0.025(5) 0.028(5) 0.026(4) 0.009(4) 0.000(4) 0.001(4)
C3 0.019(4) 0.030(5) 0.026(5) 0.000(4) 0.006(3) 0.006(4)
C8 0.029(5) 0.022(5) 0.023(4) -0.012(4) -0.003(4) -0.010(4)
C6 0.024(5) 0.016(4) 0.031(5) 0.005(4) 0.005(4) -0.002(4)
C28 0.023(5) 0.050(7) 0.038(6) -0.001(5) -0.001(4) -0.001(5)
C21 0.053(7) 0.028(6) 0.031(5) 0.003(4) 0.005(5) 0.009(5)
C7 0.021(5) 0.019(5) 0.035(5) -0.006(4) 0.000(4) 0.001(4)
C37 0.031(6) 0.034(7) 0.098(10) 0.012(6) 0.014(6) 0.000(5)
C24 0.054(7) 0.028(6) 0.029(5) 0.004(4) -0.001(4) 0.006(5)
C35 0.029(5) 0.030(6) 0.050(6) 0.000(5) -0.001(4) 0.009(4)
C36 0.037(6) 0.025(5) 0.055(7) 0.006(5) 0.002(5) 0.001(4)
C22 0.063(8) 0.041(6) 0.035(6) 0.002(5) -0.006(5) 0.014(6)
C25 0.081(10) 0.037(7) 0.035(6) -0.010(5) -0.002(6) 0.006(6)
C9 0.060(7) 0.028(5) 0.029(5) -0.004(4) 0.006(5) 0.007(5)
C30 0.025(5) 0.057(7) 0.032(5) 0.001(5) -0.004(4) 0.016(5)
C23 0.084(10) 0.049(7) 0.034(6) 0.009(5) 0.025(6) 0.012(7)
C15 0.040(6) 0.064(8) 0.025(5) 0.003(5) -0.011(5) 0.003(6)
C26 0.058(7) 0.040(7) 0.037(6) -0.001(5) -0.004(5) -0.012(6)
C31 0.043(7) 0.056(8) 0.055(7) 0.000(6) 0.017(5) -0.004(6)
C32 0.048(7) 0.065(8) 0.053(7) -0.017(6) 0.001(6) 0.011(7)
C12 0.058(7) 0.036(6) 0.029(5) -0.001(4) -0.002(5) -0.004(5)
C18 0.040(6) 0.060(7) 0.032(5) -0.009(5) 0.006(4) 0.011(6)
C34 0.048(7) 0.066(8) 0.038(6) 0.000(6) -0.004(5) 0.023(6)
C10 0.071(9) 0.062(9) 0.059(8) -0.001(7) 0.027(7) 0.025(8)
C11 0.107(12) 0.059(8) 0.028(6) -0.010(6) 0.001(6) 0.016(8)
C33 0.038(6) 0.038(7) 0.083(9) 0.017(6) 0.000(6) 0.007(5)
C14 0.138(14) 0.049(8) 0.055(8) 0.017(6) -0.034(9) -0.019(8)
C13 0.089(11) 0.051(8) 0.066(9) -0.009(7) 0.019(8) -0.039(8)
C17 0.048(8) 0.091(11) 0.068(9) 0.019(8) -0.018(7) -0.024(8)
C20 0.050(8) 0.106(12) 0.049(7) 0.017(7) 0.009(6) 0.035(8)
C16 0.041(7) 0.153(17) 0.046(7) -0.016(9) -0.010(6) 0.019(9)
C19 0.041(8) 0.093(12) 0.114(14) -0.037(11) 0.014(8) 0.006(8)

loop_
_atom_type_symbol
_atom_type_description
_atom_type_scat_dispersion_real
_atom_type_scat_dispersion_imag
_atom_type_scat_source
C C 0.0181 0.0091 'International Tables Vol C Tables 4.2.6.8 and 6.1.1.4'
H H 0 0 'International Tables Vol C Tables 4.2.6.8 and 6.1.1.4'
N N 0.0311 0.018 'International Tables Vol C Tables 4.2.6.8 and 6.1.1.4'
O O 0.0492 0.0322 'International Tables Vol C Tables 4.2.6.8 and 6.1.1.4'
Si Si 0.2541 0.3302 'International Tables Vol C Tables 4.2.6.8 and 6.1.1.4'
U U -4.3638 13.409 'International Tables Vol C Tables 4.2.6.8 and 6.1.1.4'

loop_
_geom_angle_atom_site_label_1
_geom_angle_atom_site_label_2
_geom_angle_atom_site_label_3
_geom_angle
N1 U1 O1 72.5(3)
N1 U1 C8 133.4(3)
O1 U1 C8 128.7(3)
N1 U1 C5 125.8(3)
O1 U1 C5 124.6(3)
C8 U1 C5 79.8(3)
N1 U1 C7 125.9(3)
O1 U1 C7 157.7(3)
C8 U1 C7 30.3(3)
C5 U1 C7 58.3(3)
N1 U1 C30 30.7(3)
O1 U1 C30 97.5(3)
C8 U1 C30 126.1(3)
C5 U1 C30 97.0(3)
C7 U1 C30 104.1(3)
N1 U1 C6 122.7(3)
O1 U1 C6 154.8(2)
C8 U1 C6 58.1(3)
C5 U1 C6 30.7(3)
C7 U1 C6 30.2(3)
C30 U1 C6 92.9(3)
N1 U1 C27 30.2(3)
O1 U1 C27 84.4(3)
C8 U1 C27 104.2(3)
C5 U1 C27 140.0(3)
C7 U1 C27 106.1(4)
C30 U1 C27 48.1(3)
C6 U1 C27 119.0(4)
N1 U1 C3 147.3(3)
O1 U1 C3 80.9(3)
C8 U1 C3 78.4(3)
C5 U1 C3 57.2(3)
C7 U1 C3 84.9(3)
C30 U1 C3 143.2(3)
C6 U1 C3 77.1(3)
C27 U1 C3 162.7(3)
N1 U1 C2 152.6(3)
O1 U1 C2 82.5(2)
C8 U1 C2 57.4(3)
C5 U1 C2 77.8(3)
C7 U1 C2 76.6(3)
C30 U1 C2 173.4(3)
C6 U1 C2 84.6(3)
C27 U1 C2 138.3(3)
C3 U1 C2 30.3(3)
N1 U1 C1 143.8(3)
O1 U1 C1 99.8(2)
C8 U1 C1 30.6(3)
C5 U1 C1 88.2(3)
C7 U1 C1 58.0(3)
C30 U1 C1 154.7(3)
C6 U1 C1 79.0(3)
C27 U1 C1 115.6(3)
C3 U1 C1 58.6(3)
C2 U1 C1 30.5(3)
N1 U1 C4 134.7(3)
O1 U1 C4 96.5(2)
C8 U1 C4 88.2(3)
C5 U1 C4 30.7(3)
C7 U1 C4 79.0(2)
C30 U1 C4 115.7(3)
C6 U1 C4 58.4(2)
C27 U1 C4 163.4(3)
C3 U1 C4 30.0(3)
C2 U1 C4 57.9(3)
C1 U1 C4 80.6(3)
C15 Si1 C9 107.0(5)
C15 Si1 C12 106.9(5)
C9 Si1 C12 112.7(5)
C15 Si1 C1 109.1(4)
C9 Si1 C1 110.2(4)
C12 Si1 C1 110.8(4)
C4 Si2 C24 110.8(4)
C4 Si2 C18 109.0(4)
C24 Si2 C18 107.4(5)
C4 Si2 C21 110.9(4)
C24 Si2 C21 112.7(5)
C18 Si2 C21 105.9(5)
C3 C2 C1 138.4(8)
C3 C2 U1 74.8(5)
C1 C2 U1 75.1(5)
C3 C2 H2 110.8
C1 C2 H2 110.8
U1 C2 H2 136.9
C30 C29 C28 107.7(10)
C30 C29 C33 126.4(10)
C28 C29 C33 125.8(10)
C30 C29 U1 67.3(6)
C28 C29 U1 76.2(6)
C33 C29 U1 125.5(7)
C8 C1 C2 129.9(8)
C8 C1 Si1 117.0(6)
C2 C1 Si1 112.4(6)
C8 C1 U1 73.0(5)
C2 C1 U1 74.4(5)
Si1 C1 U1 141.0(4)
O1 C38 C37 103.8(9)
O1 C38 H38A 111
C37 C38 H38A 111
O1 C38 H38B 111
C37 C38 H38B 111
H38A C38 H38B 109
C35 O1 C38 104.5(8)
C35 O1 U1 124.8(6)
C38 O1 U1 129.8(6)
C27 N1 C30 103.9(9)
C27 N1 U1 79.0(6)
C30 N1 U1 78.1(5)
C3 C4 C5 127.6(8)
C3 C4 Si2 115.0(6)
C5 C4 Si2 117.3(6)
C3 C4 U1 72.0(5)
C5 C4 U1 70.7(5)
Si2 C4 U1 139.0(4)
N1 C27 C28 111.1(10)
N1 C27 C31 120.0(12)
C28 C27 C31 128.9(11)
N1 C27 U1 70.8(6)
C28 C27 U1 83.0(7)
C31 C27 U1 114.9(8)
C6 C5 C4 137.1(8)
C6 C5 U1 75.3(5)
C4 C5 U1 78.6(5)
C6 C5 H5 111.4
C4 C5 H5 111.4
U1 C5 H5 128.1
C2 C3 C4 139.1(9)
C2 C3 U1 74.9(5)
C4 C3 U1 78.0(5)
C2 C3 H3 110.5
C4 C3 H3 110.5
U1 C3 H3 132.1
C7 C8 C1 135.7(8)
C7 C8 U1 75.4(5)
C1 C8 U1 76.3(5)
C7 C8 H8 112.2
C1 C8 H8 112.2
U1 C8 H8 130.4
C7 C6 C5 135.1(8)
C7 C6 U1 74.5(5)
C5 C6 U1 73.9(5)
C7 C6 H6 112.5
C5 C6 H6 112.5
U1 C6 H6 135.3
C29 C28 C27 105.5(9)
C29 C28 C32 129.1(11)
C27 C28 C32 124.9(10)
C29 C28 U1 76.1(6)
C27 C28 U1 67.6(6)
C32 C28 U1 126.9(7)
C22 C21 C23 110.7(10)
C22 C21 Si2 115.0(8)
C23 C21 Si2 114.2(8)
C22 C21 H21 105.3
C23 C21 H21 105.3
Si2 C21 H21 105.3
C8 C7 C6 136.7(8)
C8 C7 U1 74.3(5)
C6 C7 U1 75.3(5)
C8 C7 H7 111.6
C6 C7 H7 111.6
U1 C7 H7 135.3
C38 C37 C36 104.9(9)
C38 C37 H37A 110.8
C36 C37 H37A 110.8
C38 C37 H37B 110.8
C36 C37 H37B 110.8
H37A C37 H37B 108.8
C26 C24 C25 110.3(10)
C26 C24 Si2 113.6(7)
C25 C24 Si2 112.7(8)
C26 C24 H24 106.6
C25 C24 H24 106.6
Si2 C24 H24 106.6
O1 C35 C36 106.7(8)
O1 C35 H35A 110.4
C36 C35 H35A 110.4
O1 C35 H35B 110.4
C36 C35 H35B 110.4
H35A C35 H35B 108.6
C37 C36 C35 103.0(8)
C37 C36 H36A 111.2
C35 C36 H36A 111.2
C37 C36 H36B 111.2
C35 C36 H36B 111.2
H36A C36 H36B 109.1
C21 C22 H22A 109.5
C21 C22 H22B 109.5
H22A C22 H22B 109.5
C21 C22 H22C 109.5
H22A C22 H22C 109.5
H22B C22 H22C 109.5
C24 C25 H25A 109.5
C24 C25 H25B 109.5
H25A C25 H25B 109.5
C24 C25 H25C 109.5
H25A C25 H25C 109.5
H25B C25 H25C 109.5
C11 C9 C10 110.7(11)
C11 C9 Si1 114.1(8)
C10 C9 Si1 113.9(8)
C11 C9 H9 105.8
C10 C9 H9 105.8
Si1 C9 H9 105.8
C29 C30 N1 111.8(9)
C29 C30 C34 128.6(11)
N1 C30 C34 119.4(10)
C29 C30 U1 84.4(6)
N1 C30 U1 71.2(5)
C34 C30 U1 115.4(7)
C21 C23 H23A 109.5
C21 C23 H23B 109.5
H23A C23 H23B 109.5
C21 C23 H23C 109.5
H23A C23 H23C 109.5
H23B C23 H23C 109.5
C16 C15 C17 111.1(13)
C16 C15 Si1 114.2(9)
C17 C15 Si1 110.8(9)
C16 C15 H15 106.8
C17 C15 H15 106.8
Si1 C15 H15 106.8
C24 C26 H26A 109.5
C24 C26 H26B 109.5
H26A C26 H26B 109.5
C24 C26 H26C 109.5
H26A C26 H26C 109.5
H26B C26 H26C 109.5
C27 C31 H31A 109.5
C27 C31 H31B 109.5
H31A C31 H31B 109.5
C27 C31 H31C 109.5
H31A C31 H31C 109.5
H31B C31 H31C 109.5
C28 C32 H32A 109.5
C28 C32 H32B 109.5
H32A C32 H32B 109.5
C28 C32 H32C 109.5
H32A C32 H32C 109.5
H32B C32 H32C 109.5
C13 C12 C14 110.1(12)
C13 C12 Si1 114.5(9)
C14 C12 Si1 112.5(8)
C13 C12 H12 106.4
C14 C12 H12 106.4
Si1 C12 H12 106.4
C19 C18 C20 110.3(13)
C19 C18 Si2 111.6(9)
C20 C18 Si2 116.6(9)
C19 C18 H18 105.8
C20 C18 H18 105.8
Si2 C18 H18 105.8
C30 C34 H34A 109.5
C30 C34 H34B 109.5
H34A C34 H34B 109.5
C30 C34 H34C 109.5
H34A C34 H34C 109.5
H34B C34 H34C 109.5
C9 C10 H10A 109.5
C9 C10 H10B 109.5
H10A C10 H10B 109.5
C9 C10 H10C 109.5
H10A C10 H10C 109.5
H10B C10 H10C 109.5
C9 C11 H11A 109.5
C9 C11 H11B 109.5
H11A C11 H11B 109.5
C9 C11 H11C 109.5
H11A C11 H11C 109.5
H11B C11 H11C 109.5
C29 C33 H33A 109.5
C29 C33 H33B 109.5
H33A C33 H33B 109.5
C29 C33 H33C 109.5
H33A C33 H33C 109.5
H33B C33 H33C 109.5
C12 C14 H14A 109.5
C12 C14 H14B 109.5
H14A C14 H14B 109.5
C12 C14 H14C 109.5
H14A C14 H14C 109.5
H14B C14 H14C 109.5
C12 C13 H13A 109.5
C12 C13 H13B 109.5
H13A C13 H13B 109.5
C12 C13 H13C 109.5
H13A C13 H13C 109.5
H13B C13 H13C 109.5
C15 C17 H17A 109.5
C15 C17 H17B 109.5
H17A C17 H17B 109.5
C15 C17 H17C 109.5
H17A C17 H17C 109.5
H17B C17 H17C 109.5
C18 C20 H20A 109.5
C18 C20 H20B 109.5
H20A C20 H20B 109.5
C18 C20 H20C 109.5
H20A C20 H20C 109.5
H20B C20 H20C 109.5
C15 C16 H16A 109.5
C15 C16 H16B 109.5
H16A C16 H16B 109.5
C15 C16 H16C 109.5
H16A C16 H16C 109.5
H16B C16 H16C 109.5
C18 C19 H19A 109.5
C18 C19 H19B 109.5
H19A C19 H19B 109.5
C18 C19 H19C 109.5
H19A C19 H19C 109.5
H19B C19 H19C 109.5

loop_
_geom_bond_atom_site_label_1
_geom_bond_atom_site_label_2
_geom_bond_distance
U1 N1 2.595(8)
U1 O1 2.651(7)
U1 C8 2.666(8)
U1 C5 2.671(9)
U1 C7 2.679(9)
U1 C30 2.683(9)
U1 C6 2.688(9)
U1 C27 2.697(12)
U1 C3 2.698(9)
U1 C2 2.699(8)
U1 C1 2.708(8)
U1 C4 2.774(9)
Si1 C15 1.900(12)
Si1 C9 1.901(10)
Si1 C12 1.907(11)
Si1 C1 1.910(9)
Si2 C4 1.868(9)
Si2 C24 1.895(11)
Si2 C18 1.902(11)
Si2 C21 1.911(10)
C2 C3 1.409(13)
C2 C1 1.422(13)
C2 H2 0.95
C29 C30 1.380(16)
C29 C28 1.388(15)
C29 C33 1.507(16)
C1 C8 1.420(13)
C38 O1 1.454(14)
C38 C37 1.505(17)
C38 H38A 0.99
C38 H38B 0.99
O1 C35 1.440(12)
N1 C27 1.383(15)
N1 C30 1.398(15)
C4 C3 1.419(13)
C4 C5 1.444(13)
C27 C28 1.433(18)
C27 C31 1.488(17)
C5 C6 1.421(13)
C5 H5 0.95
C3 H3 0.95
C8 C7 1.398(13)
C8 H8 0.95
C6 C7 1.398(13)
C6 H6 0.95
C28 C32 1.486(16)
C21 C22 1.514(17)
C21 C23 1.546(15)
C21 H21 1
C7 H7 0.95
C37 C36 1.529(15)
C37 H37A 0.99
C37 H37B 0.99
C24 C26 1.533(17)
C24 C25 1.542(15)
C24 H24 1
C35 C36 1.547(15)
C35 H35A 0.99
C35 H35B 0.99
C36 H36A 0.99
C36 H36B 0.99
C22 H22A 0.98
C22 H22B 0.98
C22 H22C 0.98
C25 H25A 0.98
C25 H25B 0.98
C25 H25C 0.98
C9 C11 1.534(16)
C9 C10 1.546(19)
C9 H9 1
C30 C34 1.508(15)
C23 H23A 0.98
C23 H23B 0.98
C23 H23C 0.98
C15 C16 1.505(19)
C15 C17 1.563(19)
C15 H15 1
C26 H26A 0.98
C26 H26B 0.98
C26 H26C 0.98
C31 H31A 0.98
C31 H31B 0.98
C31 H31C 0.98
C32 H32A 0.98
C32 H32B 0.98
C32 H32C 0.98
C12 C13 1.51(2)
C12 C14 1.517(17)
C12 H12 1
C18 C19 1.49(2)
C18 C20 1.543(18)
C18 H18 1
C34 H34A 0.98
C34 H34B 0.98
C34 H34C 0.98
C10 H10A 0.98
C10 H10B 0.98
C10 H10C 0.98
C11 H11A 0.98
C11 H11B 0.98
C11 H11C 0.98
C33 H33A 0.98
C33 H33B 0.98
C33 H33C 0.98
C14 H14A 0.98
C14 H14B 0.98
C14 H14C 0.98
C13 H13A 0.98
C13 H13B 0.98
C13 H13C 0.98
C17 H17A 0.98
C17 H17B 0.98
C17 H17C 0.98
C20 H20A 0.98
C20 H20B 0.98
C20 H20C 0.98
C16 H16A 0.98
C16 H16B 0.98
C16 H16C 0.98
C19 H19A 0.98
C19 H19B 0.98
C19 H19C 0.98
